data_1527383
loop_
_publ_author_name
'Fuller, C.'
'Jacobson, R.A.'

_publ_section_title
;
 Tris(nitrato)tetraaquopraseodymium(III) dihydrate, Pr (N O3)3 (H2 O)4 (H2
 O)2
;
_journal_name_full 'Crystal Structure Communications'
_journal_page_first 349
_journal_page_last 352
_journal_volume 5
_journal_year 1976
_chemical_formula_sum 'H12 N3 O15 Pr'
_chemical_name_systematic '(Pr (H2 O)4) (N O3)3 (H2 O)2'
_space_group_IT_number 2
_symmetry_space_group_name_Hall '-P 1'
_symmetry_space_group_name_H-M 'P -1'
_cell_angle_alpha 91.17
_cell_angle_beta 110.72
_cell_angle_gamma 69.48
_cell_formula_units_Z 2
_cell_length_a 9.234
_cell_length_b 11.77
_cell_length_c 6.778
_cell_volume 640.768
_citation_journal_id_ASTM CSCMCS
_cod_data_source_file Fuller_CSCMCS_1976_707.cif
_cod_data_source_block H12N3O15Pr1
_cod_original_cell_volume 640.7676
_cod_original_formula_sum 'H12 N3 O15 Pr1'
_cod_database_code 1527383

loop_
_symmetry_equiv_pos_as_xyz
x,y,z
-x,-y,-z

loop_
_atom_site_label
_atom_site_type_symbol
_atom_site_fract_x
_atom_site_fract_y
_atom_site_fract_z
_atom_site_occupancy
_atom_site_U_iso_or_equiv
O6 O-2 -0.3564 0.3478 -0.328 1 0.0
N3 N+5 0.03326 -0.0018 0.0768 1 0.0
O15 O-2 0.298 0.4852 0.6223 1 0.0
O2 O-2 0.3652 0.2728 0.2628 1 0.0
O4 O-2 -0.1496 0.2035 -0.1018 1 0.0
N1 N+5 0.3279 0.3234 0.0814 1 0.0
O7 O-2 0.194 0.0692 -0.0532 1 0.0
O11 O-2 0.0573 0.4328 0.3029 1 0.0
O10 O-2 -0.104 0.2795 0.372 1 0.0
N2 N+5 -0.2256 0.3133 -0.1765 1 0.0
O14 O-2 -0.2792 0.1387 0.4079 1 0.0
O13 O-2 0.2698 0.1761 0.5814 1 0.0
Pr1 Pr+3 0.0987 0.2251 0.1972 1 0.0
O1 O-2 0.1896 0.3284 -0.056 1 0.0
O8 O-2 0.3768 0.023 0.2633 1 0.0
O12 O-2 0.0538 0.0404 0.2841 1 0.0
O5 O-2 -0.1567 0.3848 -0.0884 1 0.0
O9 O-2 0.4196 -0.0913 0.0229 1 0.0
O3 O-2 0.419 0.3646 0.0406 1 0.0
